data_7121401
loop_
_publ_author_name
'Zhao, Yingying'
'Wang, Chunxiang'
'Hu, Yancheng'
'Wan, Boshun'

_publ_section_title
;
 Br\/onsted acid-catalyzed formal [5+2+1] cycloaddition of ynamides and
 isoxazoles with water: access to oxygen-bridged
 tetrahydro-1,4-oxazepines.
;
_journal_issue 32
_journal_name_full 'Chemical communications (Cambridge, England)'
_journal_page_first 3963
_journal_page_last 3966
_journal_paper_doi 10.1039/c8cc00881g
_journal_volume 54
_journal_year 2018
_chemical_formula_sum 'C25 H26 N2 O4 S2'
_chemical_formula_weight 482.60
_space_group_IT_number 85
_space_group_name_Hall '-P 4a'
_space_group_name_H-M_alt 'P 4/n :2'
_symmetry_cell_setting tetragonal
_symmetry_space_group_name_Hall '-P 4a'
_symmetry_space_group_name_H-M 'P 4/n :2'
_atom_sites_solution_hydrogens geom
_atom_sites_solution_primary direct
_atom_sites_solution_secondary difmap
_audit_creation_method SHELXL-97
_audit_update_record
;
2017-07-13 deposited with the CCDC.
2018-03-16 downloaded from the CCDC.
;
_cell_angle_alpha 90.00
_cell_angle_beta 90.00
_cell_angle_gamma 90.00
_cell_formula_units_Z 8
_cell_length_a 21.6271(8)
_cell_length_b 21.6271(8)
_cell_length_c 10.6708(10)
_cell_measurement_reflns_used 4180
_cell_measurement_temperature 294(2)
_cell_measurement_theta_max 28.1700
_cell_measurement_theta_min 3.8490
_cell_volume 4991.1(5)
_computing_cell_refinement
;
CrysAlisPro, Agilent Technologies,
Version 1.171.36.28 (release 01-02-2013 CrysAlis171 .NET)
(compiled Feb  1 2013,16:14:44)
;
_computing_data_collection
;
CrysAlisPro, Agilent Technologies,
Version 1.171.36.28 (release 01-02-2013 CrysAlis171 .NET)
(compiled Feb  1 2013,16:14:44)
;
_computing_data_reduction
;
CrysAlisPro, Agilent Technologies,
Version 1.171.36.28 (release 01-02-2013 CrysAlis171 .NET)
(compiled Feb  1 2013,16:14:44)
;
_computing_molecular_graphics 'SHELXTL (Sheldrick, 2008)'
_computing_publication_material 'SHELXTL and PLATON (Spek, 2013)'
_computing_structure_refinement 'SHELXL97 (Sheldrick, 2008)'
_computing_structure_solution 'SHELXS97 (Sheldrick, 2008)'
_diffrn_ambient_temperature 294(2)
_diffrn_measured_fraction_theta_full 0.997
_diffrn_measured_fraction_theta_max 0.997
_diffrn_measurement_device_type 'Xcalibur, Atlas, Gemini ultra'
_diffrn_measurement_method '\w scans'
_diffrn_radiation_monochromator graphite
_diffrn_radiation_source 'Enhance (Mo) X-ray Source'
_diffrn_radiation_type MoK\a
_diffrn_radiation_wavelength 0.71073
_diffrn_reflns_av_R_equivalents 0.0376
_diffrn_reflns_av_sigmaI/netI 0.0324
_diffrn_reflns_limit_h_max 25
_diffrn_reflns_limit_h_min -20
_diffrn_reflns_limit_k_max 25
_diffrn_reflns_limit_k_min -25
_diffrn_reflns_limit_l_max 10
_diffrn_reflns_limit_l_min -12
_diffrn_reflns_number 17154
_diffrn_reflns_theta_full 25.10
_diffrn_reflns_theta_max 25.10
_diffrn_reflns_theta_min 2.98
_exptl_absorpt_coefficient_mu 0.246
_exptl_absorpt_correction_T_max 0.9524
_exptl_absorpt_correction_T_min 0.9432
_exptl_absorpt_correction_type multi-scan
_exptl_absorpt_process_details
;
CrysAlisPro, Agilent Technologies,
Version 1.171.36.28 (release 01-02-2013 CrysAlis171 .NET)
(compiled Feb  1 2013,16:14:44)
Empirical absorption correction using spherical harmonics,
 implemented in SCALE3 ABSPACK scaling algorithm.
;
_exptl_crystal_colour colorless
_exptl_crystal_density_diffrn 1.284
_exptl_crystal_density_method 'not measured'
_exptl_crystal_description prism
_exptl_crystal_F_000 2032
_exptl_crystal_size_max 0.24
_exptl_crystal_size_mid 0.22
_exptl_crystal_size_min 0.20
_refine_diff_density_max 0.546
_refine_diff_density_min -0.699
_refine_diff_density_rms 0.052
_refine_ls_extinction_method none
_refine_ls_goodness_of_fit_ref 1.058
_refine_ls_hydrogen_treatment constr
_refine_ls_matrix_type full
_refine_ls_number_parameters 301
_refine_ls_number_reflns 4443
_refine_ls_number_restraints 0
_refine_ls_restrained_S_all 1.058
_refine_ls_R_factor_all 0.0769
_refine_ls_R_factor_gt 0.0549
_refine_ls_shift/su_max 0.001
_refine_ls_shift/su_mean 0.000
_refine_ls_structure_factor_coef Fsqd
_refine_ls_weighting_details 'calc w=1/[\s^2^(Fo^2^)+(0.0948P)^2^+1.8717P] where P=(Fo^2^+2Fc^2^)/3'
_refine_ls_weighting_scheme calc
_refine_ls_wR_factor_gt 0.1534
_refine_ls_wR_factor_ref 0.1726
_reflns_number_gt 3243
_reflns_number_total 4443
_reflns_threshold_expression >2sigma(I)
_cod_data_source_file c8cc00881g2.cif
_cod_data_source_block 1
_cod_depositor_comments 'Adding full bibliography for 7121401--7121402.cif.'
_cod_original_sg_symbol_H-M 'P 4/n'
_cod_database_code 7121401

loop_
_symmetry_equiv_pos_as_xyz
'x, y, z'
'-x+1/2, -y+1/2, z'
'-y+1/2, x, z'
'y, -x+1/2, z'
'-x, -y, -z'
'x-1/2, y-1/2, -z'
'y-1/2, -x, -z'
'-y, x-1/2, -z'

loop_
_atom_site_label
_atom_site_type_symbol
_atom_site_fract_x
_atom_site_fract_y
_atom_site_fract_z
_atom_site_U_iso_or_equiv
_atom_site_adp_type
_atom_site_occupancy
_atom_site_symmetry_multiplicity
_atom_site_calc_flag
_atom_site_refinement_flags
C1 C 0.6124(2) 0.76153(18) 0.5167(4) 0.0931(13) Uani 1 1 d .
H1A H 0.6001 0.7586 0.6029 0.140 Uiso 1 1 calc R
H1B H 0.5913 0.7955 0.4777 0.140 Uiso 1 1 calc R
H1C H 0.6562 0.7682 0.5121 0.140 Uiso 1 1 calc R
C2 C 0.59617(16) 0.70210(14) 0.4493(3) 0.0600(8) Uani 1 1 d .
C3 C 0.60971(17) 0.69485(15) 0.3232(4) 0.0675(9) Uani 1 1 d .
H3 H 0.6292 0.7269 0.2806 0.081 Uiso 1 1 calc R
C4 C 0.59516(16) 0.64171(15) 0.2598(3) 0.0588(8) Uani 1 1 d .
H4 H 0.6045 0.6378 0.1751 0.071 Uiso 1 1 calc R
C5 C 0.56650(12) 0.59402(12) 0.3230(3) 0.0425(6) Uani 1 1 d .
C6 C 0.55207(13) 0.59962(13) 0.4489(3) 0.0489(7) Uani 1 1 d .
H6 H 0.5327 0.5675 0.4916 0.059 Uiso 1 1 calc R
C7 C 0.56722(15) 0.65416(15) 0.5099(3) 0.0575(8) Uani 1 1 d .
H7 H 0.5575 0.6584 0.5944 0.069 Uiso 1 1 calc R
C8 C 0.61484(13) 0.48137(13) 0.0584(2) 0.0456(7) Uani 1 1 d .
H8A H 0.5753 0.4747 0.0176 0.055 Uiso 1 1 calc R
H8B H 0.6396 0.4445 0.0461 0.055 Uiso 1 1 calc R
C9 C 0.64701(13) 0.53555(13) -0.0036(2) 0.0463(7) Uani 1 1 d .
C10 C 0.62282(16) 0.56182(17) -0.1091(3) 0.0654(9) Uani 1 1 d .
H10 H 0.5855 0.5473 -0.1410 0.079 Uiso 1 1 calc R
C11 C 0.6533(2) 0.6100(2) -0.1694(4) 0.0857(12) Uani 1 1 d .
H11 H 0.6359 0.6276 -0.2406 0.103 Uiso 1 1 calc R
C12 C 0.70775(19) 0.63140(18) -0.1256(3) 0.0751(10) Uani 1 1 d .
H12 H 0.7282 0.6632 -0.1672 0.090 Uiso 1 1 calc R
C13 C 0.73258(18) 0.60623(19) -0.0201(4) 0.0813(12) Uani 1 1 d .
H13 H 0.7698 0.6212 0.0111 0.098 Uiso 1 1 calc R
C14 C 0.70266(16) 0.55847(18) 0.0408(3) 0.0710(10) Uani 1 1 d .
H14 H 0.7201 0.5414 0.1125 0.085 Uiso 1 1 calc R
C15 C 0.63819(11) 0.45198(12) 0.2850(2) 0.0373(6) Uani 1 1 d .
C16 C 0.60644(12) 0.39035(12) 0.3248(3) 0.0434(6) Uani 1 1 d .
H16 H 0.5621 0.3980 0.3350 0.052 Uiso 1 1 calc R
C17 C 0.61460(14) 0.33584(13) 0.2411(3) 0.0496(7) Uani 1 1 d .
C18 C 0.57028(18) 0.31733(13) 0.1439(3) 0.0671(10) Uani 1 1 d .
H18 H 0.5319 0.3347 0.1262 0.080 Uiso 1 1 calc R
C19 C 0.6013(3) 0.26395(18) 0.0800(4) 0.0999(16) Uani 1 1 d .
H19 H 0.5840 0.2446 0.0103 0.120 Uiso 1 1 calc R
C20 C 0.6541(3) 0.24610(17) 0.1280(4) 0.0865(13) Uani 1 1 d .
H20 H 0.6765 0.2126 0.0975 0.104 Uiso 1 1 calc R
C21 C 0.66320(13) 0.43740(12) 0.4838(3) 0.0455(7) Uani 1 1 d .
C22 C 0.64798(16) 0.45348(15) 0.6169(3) 0.0605(8) Uani 1 1 d .
H22A H 0.6652 0.4932 0.6370 0.091 Uiso 1 1 calc R
H22B H 0.6651 0.4227 0.6718 0.091 Uiso 1 1 calc R
H22C H 0.6039 0.4548 0.6272 0.091 Uiso 1 1 calc R
C23 C 0.73154(14) 0.43016(14) 0.4547(3) 0.0525(7) Uani 1 1 d .
H23A H 0.7546 0.4632 0.4947 0.063 Uiso 1 1 calc R
H23B H 0.7463 0.3911 0.4880 0.063 Uiso 1 1 calc R
C24 C 0.74230(12) 0.43208(12) 0.3152(3) 0.0453(7) Uani 1 1 d .
C25 C 0.80746(14) 0.42105(17) 0.2707(3) 0.0646(9) Uani 1 1 d .
H25A H 0.8181 0.3784 0.2830 0.097 Uiso 1 1 calc R
H25B H 0.8354 0.4467 0.3175 0.097 Uiso 1 1 calc R
H25C H 0.8104 0.4311 0.1832 0.097 Uiso 1 1 calc R
N1 N 0.60423(10) 0.49028(10) 0.1955(2) 0.0411(5) Uani 1 1 d .
N2 N 0.69971(10) 0.44120(10) 0.2352(2) 0.0406(5) Uani 1 1 d .
O1 O 0.51450(9) 0.55043(10) 0.1250(2) 0.0606(6) Uani 1 1 d .
O2 O 0.50512(8) 0.49119(9) 0.3216(2) 0.0573(6) Uani 1 1 d .
O3 O 0.63929(8) 0.48348(8) 0.40171(16) 0.0402(4) Uani 1 1 d .
O4 O 0.63287(10) 0.38056(8) 0.44609(18) 0.0516(5) Uani 1 1 d .
S1 S 0.54172(3) 0.52819(3) 0.23884(6) 0.0433(2) Uani 1 1 d .
S2 S 0.67739(5) 0.28883(5) 0.24872(11) 0.0842(4) Uani 1 1 d .

loop_
_atom_site_aniso_label
_atom_site_aniso_U_11
_atom_site_aniso_U_22
_atom_site_aniso_U_33
_atom_site_aniso_U_23
_atom_site_aniso_U_13
_atom_site_aniso_U_12
C1 0.107(3) 0.065(2) 0.107(3) -0.026(2) -0.016(3) 0.001(2)
C2 0.0636(19) 0.0475(17) 0.069(2) -0.0060(16) -0.0096(17) 0.0083(15)
C3 0.080(2) 0.0471(18) 0.075(2) 0.0060(16) -0.0013(19) -0.0080(16)
C4 0.072(2) 0.0549(18) 0.0498(18) 0.0040(14) 0.0048(15) -0.0043(16)
C5 0.0409(14) 0.0413(14) 0.0455(16) 0.0013(12) -0.0001(12) 0.0084(11)
C6 0.0505(16) 0.0490(16) 0.0471(17) 0.0035(13) 0.0032(13) 0.0099(13)
C7 0.0640(19) 0.064(2) 0.0445(17) -0.0077(15) -0.0040(15) 0.0174(16)
C8 0.0442(15) 0.0543(16) 0.0385(15) -0.0094(13) -0.0029(12) -0.0017(12)
C9 0.0468(16) 0.0548(17) 0.0372(15) -0.0053(13) 0.0010(12) 0.0049(13)
C10 0.0597(19) 0.086(2) 0.051(2) 0.0089(18) -0.0143(16) -0.0009(18)
C11 0.090(3) 0.103(3) 0.064(2) 0.034(2) -0.015(2) 0.002(2)
C12 0.078(2) 0.077(2) 0.070(2) 0.0217(19) 0.008(2) -0.007(2)
C13 0.074(2) 0.095(3) 0.076(2) 0.026(2) -0.013(2) -0.031(2)
C14 0.063(2) 0.086(2) 0.064(2) 0.0263(19) -0.0195(17) -0.0220(18)
C15 0.0335(13) 0.0366(13) 0.0419(14) -0.0041(11) -0.0024(11) -0.0023(11)
C16 0.0375(13) 0.0413(14) 0.0513(17) -0.0007(12) 0.0008(12) -0.0032(11)
C17 0.0541(17) 0.0390(15) 0.0558(18) 0.0001(13) 0.0005(14) -0.0074(13)
C18 0.098(3) 0.0327(14) 0.071(2) -0.0149(14) -0.0348(19) -0.0076(15)
C19 0.174(5) 0.055(2) 0.071(3) -0.014(2) -0.025(3) -0.023(3)
C20 0.132(4) 0.051(2) 0.076(3) -0.0068(19) 0.023(3) 0.001(2)
C21 0.0551(17) 0.0381(14) 0.0434(16) 0.0021(12) -0.0052(13) -0.0018(13)
C22 0.079(2) 0.0560(18) 0.0463(18) -0.0006(14) -0.0007(15) -0.0025(16)
C23 0.0543(17) 0.0501(16) 0.0533(18) -0.0013(14) -0.0102(14) 0.0054(14)
C24 0.0377(14) 0.0387(14) 0.0594(18) -0.0007(13) -0.0016(13) -0.0004(11)
C25 0.0375(16) 0.074(2) 0.082(2) -0.0051(18) -0.0041(15) 0.0049(15)
N1 0.0360(11) 0.0459(12) 0.0415(13) -0.0006(10) -0.0027(10) 0.0048(9)
N2 0.0340(11) 0.0365(11) 0.0513(14) -0.0039(10) -0.0008(10) 0.0003(9)
O1 0.0487(11) 0.0713(14) 0.0618(14) -0.0072(11) -0.0184(10) 0.0150(10)
O2 0.0380(10) 0.0567(12) 0.0774(15) -0.0033(11) 0.0130(10) -0.0037(9)
O3 0.0436(10) 0.0364(9) 0.0407(10) -0.0024(8) -0.0030(8) 0.0021(8)
O4 0.0688(13) 0.0401(10) 0.0460(11) 0.0020(9) -0.0005(10) -0.0089(9)
S1 0.0317(4) 0.0475(4) 0.0508(5) -0.0032(3) -0.0026(3) 0.0033(3)
S2 0.0846(7) 0.0600(6) 0.1080(9) -0.0177(5) 0.0074(6) 0.0081(5)

loop_
_atom_type_symbol
_atom_type_description
_atom_type_scat_dispersion_real
_atom_type_scat_dispersion_imag
_atom_type_scat_source
C C 0.0033 0.0016 'International Tables Vol C Tables 4.2.6.8 and 6.1.1.4'
H H 0.0000 0.0000 'International Tables Vol C Tables 4.2.6.8 and 6.1.1.4'
N N 0.0061 0.0033 'International Tables Vol C Tables 4.2.6.8 and 6.1.1.4'
O O 0.0106 0.0060 'International Tables Vol C Tables 4.2.6.8 and 6.1.1.4'
S S 0.1246 0.1234 'International Tables Vol C Tables 4.2.6.8 and 6.1.1.4'

loop_
_geom_angle_atom_site_label_1
_geom_angle_atom_site_label_2
_geom_angle_atom_site_label_3
_geom_angle
C2 C1 H1A 109.5
C2 C1 H1B 109.5
H1A C1 H1B 109.5
C2 C1 H1C 109.5
H1A C1 H1C 109.5
H1B C1 H1C 109.5
C7 C2 C3 117.9(3)
C7 C2 C1 121.6(3)
C3 C2 C1 120.5(3)
C4 C3 C2 121.7(3)
C4 C3 H3 119.1
C2 C3 H3 119.1
C3 C4 C5 119.2(3)
C3 C4 H4 120.4
C5 C4 H4 120.4
C4 C5 C6 120.7(3)
C4 C5 S1 119.3(2)
C6 C5 S1 119.7(2)
C5 C6 C7 118.5(3)
C5 C6 H6 120.8
C7 C6 H6 120.8
C2 C7 C6 121.9(3)
C2 C7 H7 119.0
C6 C7 H7 119.0
N1 C8 C9 113.5(2)
N1 C8 H8A 108.9
C9 C8 H8A 108.9
N1 C8 H8B 108.9
C9 C8 H8B 108.9
H8A C8 H8B 107.7
C10 C9 C14 117.8(3)
C10 C9 C8 120.4(3)
C14 C9 C8 121.8(3)
C9 C10 C11 120.8(3)
C9 C10 H10 119.6
C11 C10 H10 119.6
C12 C11 C10 120.7(3)
C12 C11 H11 119.7
C10 C11 H11 119.7
C11 C12 C13 119.6(3)
C11 C12 H12 120.2
C13 C12 H12 120.2
C12 C13 C14 120.2(3)
C12 C13 H13 119.9
C14 C13 H13 119.9
C13 C14 C9 120.9(3)
C13 C14 H14 119.5
C9 C14 H14 119.5
O3 C15 N2 112.5(2)
O3 C15 N1 108.03(19)
N2 C15 N1 108.2(2)
O3 C15 C16 100.3(2)
N2 C15 C16 111.5(2)
N1 C15 C16 116.2(2)
O4 C16 C17 112.2(2)
O4 C16 C15 101.4(2)
C17 C16 C15 117.5(2)
O4 C16 H16 108.4
C17 C16 H16 108.4
C15 C16 H16 108.4
C18 C17 C16 124.2(3)
C18 C17 S2 113.1(2)
C16 C17 S2 122.7(2)
C17 C18 C19 103.9(3)
C17 C18 H18 128.1
C19 C18 H18 128.1
C20 C19 C18 116.0(4)
C20 C19 H19 122.0
C18 C19 H19 122.0
C19 C20 S2 113.8(3)
C19 C20 H20 123.1
S2 C20 H20 123.1
O3 C21 O4 105.0(2)
O3 C21 C22 109.9(2)
O4 C21 C22 111.1(2)
O3 C21 C23 107.5(2)
O4 C21 C23 107.2(2)
C22 C21 C23 115.6(2)
C21 C22 H22A 109.5
C21 C22 H22B 109.5
H22A C22 H22B 109.5
C21 C22 H22C 109.5
H22A C22 H22C 109.5
H22B C22 H22C 109.5
C24 C23 C21 110.4(2)
C24 C23 H23A 109.6
C21 C23 H23A 109.6
C24 C23 H23B 109.6
C21 C23 H23B 109.6
H23A C23 H23B 108.1
N2 C24 C25 119.4(3)
N2 C24 C23 123.7(2)
C25 C24 C23 116.9(3)
C24 C25 H25A 109.5
C24 C25 H25B 109.5
H25A C25 H25B 109.5
C24 C25 H25C 109.5
H25A C25 H25C 109.5
H25B C25 H25C 109.5
C15 N1 C8 119.3(2)
C15 N1 S1 120.74(17)
C8 N1 S1 117.73(17)
C24 N2 C15 116.4(2)
C15 O3 C21 102.12(18)
C16 O4 C21 107.83(19)
O2 S1 O1 118.92(13)
O2 S1 N1 110.42(12)
O1 S1 N1 105.45(12)
O2 S1 C5 107.75(13)
O1 S1 C5 106.56(13)
N1 S1 C5 107.15(12)
C20 S2 C17 93.1(2)

loop_
_geom_bond_atom_site_label_1
_geom_bond_atom_site_label_2
_geom_bond_distance
C1 C2 1.514(5)
C1 H1A 0.9600
C1 H1B 0.9600
C1 H1C 0.9600
C2 C7 1.373(5)
C2 C3 1.386(5)
C3 C4 1.371(5)
C3 H3 0.9300
C4 C5 1.380(4)
C4 H4 0.9300
C5 C6 1.384(4)
C5 S1 1.767(3)
C6 C7 1.387(4)
C6 H6 0.9300
C7 H7 0.9300
C8 N1 1.493(3)
C8 C9 1.515(4)
C8 H8A 0.9700
C8 H8B 0.9700
C9 C10 1.365(4)
C9 C14 1.385(4)
C10 C11 1.391(5)
C10 H10 0.9300
C11 C12 1.349(5)
C11 H11 0.9300
C12 C13 1.361(5)
C12 H12 0.9300
C13 C14 1.381(5)
C13 H13 0.9300
C14 H14 0.9300
C15 O3 1.420(3)
C15 N2 1.451(3)
C15 N1 1.462(3)
C15 C16 1.559(4)
C16 O4 1.430(3)
C16 C17 1.489(4)
C16 H16 0.9800
C17 C18 1.468(4)
C17 S2 1.698(3)
C18 C19 1.499(6)
C18 H18 0.9300
C19 C20 1.311(6)
C19 H19 0.9300
C20 S2 1.663(4)
C20 H20 0.9300
C21 O3 1.424(3)
C21 O4 1.450(3)
C21 C22 1.499(4)
C21 C23 1.518(4)
C22 H22A 0.9600
C22 H22B 0.9600
C22 H22C 0.9600
C23 C24 1.507(4)
C23 H23A 0.9700
C23 H23B 0.9700
C24 N2 1.271(3)
C24 C25 1.506(4)
C25 H25A 0.9600
C25 H25B 0.9600
C25 H25C 0.9600
N1 S1 1.647(2)
O1 S1 1.433(2)
O2 S1 1.430(2)

loop_
_geom_torsion_atom_site_label_1
_geom_torsion_atom_site_label_2
_geom_torsion_atom_site_label_3
_geom_torsion_atom_site_label_4
_geom_torsion
C7 C2 C3 C4 -0.2(5)
C1 C2 C3 C4 -179.6(3)
C2 C3 C4 C5 -0.3(5)
C3 C4 C5 C6 0.5(5)
C3 C4 C5 S1 174.6(3)
C4 C5 C6 C7 -0.2(4)
S1 C5 C6 C7 -174.3(2)
C3 C2 C7 C6 0.5(5)
C1 C2 C7 C6 179.9(3)
C5 C6 C7 C2 -0.4(4)
N1 C8 C9 C10 -128.6(3)
N1 C8 C9 C14 54.1(4)
C14 C9 C10 C11 -0.1(5)
C8 C9 C10 C11 -177.5(3)
C9 C10 C11 C12 0.7(6)
C10 C11 C12 C13 -1.1(7)
C11 C12 C13 C14 0.9(7)
C12 C13 C14 C9 -0.3(6)
C10 C9 C14 C13 -0.1(6)
C8 C9 C14 C13 177.3(3)
O3 C15 C16 O4 -37.6(2)
N2 C15 C16 O4 81.7(2)
N1 C15 C16 O4 -153.7(2)
O3 C15 C16 C17 -160.2(2)
N2 C15 C16 C17 -40.9(3)
N1 C15 C16 C17 83.7(3)
O4 C16 C17 C18 147.7(3)
C15 C16 C17 C18 -95.4(3)
O4 C16 C17 S2 -32.8(3)
C15 C16 C17 S2 84.1(3)
C16 C17 C18 C19 175.6(3)
S2 C17 C18 C19 -3.9(4)
C17 C18 C19 C20 3.9(5)
C18 C19 C20 S2 -2.2(5)
O3 C21 C23 C24 -40.9(3)
O4 C21 C23 C24 71.5(3)
C22 C21 C23 C24 -164.0(2)
C21 C23 C24 N2 2.8(4)
C21 C23 C24 C25 -175.9(2)
O3 C15 N1 C8 157.7(2)
N2 C15 N1 C8 35.7(3)
C16 C15 N1 C8 -90.6(3)
O3 C15 N1 S1 -39.6(3)
N2 C15 N1 S1 -161.69(17)
C16 C15 N1 S1 72.0(3)
C9 C8 N1 C15 -111.9(3)
C9 C8 N1 S1 85.0(2)
C25 C24 N2 C15 -179.5(2)
C23 C24 N2 C15 1.9(4)
O3 C15 N2 C24 32.7(3)
N1 C15 N2 C24 152.0(2)
C16 C15 N2 C24 -79.0(3)
N2 C15 O3 C21 -70.5(2)
N1 C15 O3 C21 170.0(2)
C16 C15 O3 C21 48.0(2)
O4 C21 O3 C15 -41.1(2)
C22 C21 O3 C15 -160.7(2)
C23 C21 O3 C15 72.8(2)
C17 C16 O4 C21 139.3(2)
C15 C16 O4 C21 13.1(3)
O3 C21 O4 C16 15.9(3)
C22 C21 O4 C16 134.7(2)
C23 C21 O4 C16 -98.1(2)
C15 N1 S1 O2 -39.6(2)
C8 N1 S1 O2 123.3(2)
C15 N1 S1 O1 -169.31(19)
C8 N1 S1 O1 -6.4(2)
C15 N1 S1 C5 77.4(2)
C8 N1 S1 C5 -119.6(2)
C4 C5 S1 O2 -170.7(2)
C6 C5 S1 O2 3.5(3)
C4 C5 S1 O1 -42.0(3)
C6 C5 S1 O1 132.2(2)
C4 C5 S1 N1 70.5(3)
C6 C5 S1 N1 -115.3(2)
C19 C20 S2 C17 -0.3(4)
C18 C17 S2 C20 2.7(3)
C16 C17 S2 C20 -176.9(3)
